data_7215819
loop_
_publ_author_name
'Sutton, Ashley L.'
'Abrahams, Brendan F.'
'D'Alessandro, Deanna M.'
'Elliott, Robert W.'
'Hudson, Timothy A.'
'Robson, Richard'
'Usov, Pavel M.'

_publ_section_title
;
 Structural and optical investigations of charge transfer complexes
 involving the F4TCNQ dianion
;
_journal_name_full CrystEngComm
_journal_paper_doi 10.1039/c4ce00289j
_journal_year 2014
_chemical_formula_sum 'C24 H14 F4 N6'
_chemical_formula_weight 462.41
_chemical_name_systematic
;
 ?
;
_space_group_IT_number 14
_symmetry_cell_setting monoclinic
_symmetry_space_group_name_Hall '-P 2yn'
_symmetry_space_group_name_H-M 'P 1 21/n 1'
_atom_sites_solution_hydrogens geom
_atom_sites_solution_primary direct
_atom_sites_solution_secondary difmap
_audit_creation_method SHELXL-97
_cell_angle_alpha 90.00
_cell_angle_beta 93.830(2)
_cell_angle_gamma 90.00
_cell_formula_units_Z 2
_cell_length_a 11.3750(3)
_cell_length_b 7.1927(2)
_cell_length_c 12.4527(3)
_cell_measurement_reflns_used 3635
_cell_measurement_temperature 130(2)
_cell_measurement_theta_max 75.5529
_cell_measurement_theta_min 3.8916
_cell_volume 1016.57(5)
_computing_cell_refinement
;
CrysAlisPro, Agilent Technologies,
Version 1.171.36.20 (release 27-06-2012 CrysAlis171 .NET)
(compiled Jul 11 2012,15:38:31)
;
_computing_data_collection
;
CrysAlisPro, Agilent Technologies,
Version 1.171.36.20 (release 27-06-2012 CrysAlis171 .NET)
(compiled Jul 11 2012,15:38:31)
;
_computing_data_reduction
;
CrysAlisPro, Agilent Technologies,
Version 1.171.36.20 (release 27-06-2012 CrysAlis171 .NET)
(compiled Jul 11 2012,15:38:31)
;
_computing_structure_refinement 'SHELXL-97 (Sheldrick, 1997)'
_computing_structure_solution 'SHELXS-97 (Sheldrick, 1997)'
_diffrn_ambient_temperature 130(2)
_diffrn_detector_area_resol_mean 10.2273
_diffrn_measured_fraction_theta_full 1.000
_diffrn_measured_fraction_theta_max 1.000
_diffrn_measurement_device_type 'SuperNova, Dual, Cu at zero, Atlas'
_diffrn_measurement_method '\w scans'
_diffrn_radiation_monochromator mirror
_diffrn_radiation_source 'SuperNova (Cu) X-ray Source'
_diffrn_radiation_type CuK\a
_diffrn_radiation_wavelength 1.54184
_diffrn_reflns_av_R_equivalents 0.0185
_diffrn_reflns_av_sigmaI/netI 0.0168
_diffrn_reflns_limit_h_max 13
_diffrn_reflns_limit_h_min -13
_diffrn_reflns_limit_k_max 8
_diffrn_reflns_limit_k_min -8
_diffrn_reflns_limit_l_max 14
_diffrn_reflns_limit_l_min -12
_diffrn_reflns_number 5898
_diffrn_reflns_theta_full 67.49
_diffrn_reflns_theta_max 67.49
_diffrn_reflns_theta_min 5.10
_exptl_absorpt_coefficient_mu 1.022
_exptl_absorpt_correction_T_max 0.975
_exptl_absorpt_correction_T_min 0.839
_exptl_absorpt_correction_type gaussian
_exptl_absorpt_process_details
;
CrysAlisPro, Agilent Technologies,
Version 1.171.36.20 (release 27-06-2012 CrysAlis171 .NET)
(compiled Jul 11 2012,15:38:31)
Numerical absorption correction based on gaussian integration over
            a multifaceted crystal model
;
_exptl_crystal_colour 'Dark Green'
_exptl_crystal_density_diffrn 1.511
_exptl_crystal_density_method 'not measured'
_exptl_crystal_description 'Flat Rod'
_exptl_crystal_F_000 472
_exptl_crystal_size_max 0.3371
_exptl_crystal_size_mid 0.0612
_exptl_crystal_size_min 0.0274
_refine_diff_density_max 0.184
_refine_diff_density_min -0.230
_refine_diff_density_rms 0.046
_refine_ls_extinction_method none
_refine_ls_goodness_of_fit_ref 1.070
_refine_ls_hydrogen_treatment constr
_refine_ls_matrix_type full
_refine_ls_number_parameters 155
_refine_ls_number_reflns 1829
_refine_ls_number_restraints 0
_refine_ls_restrained_S_all 1.070
_refine_ls_R_factor_all 0.0377
_refine_ls_R_factor_gt 0.0330
_refine_ls_shift/su_max 0.001
_refine_ls_shift/su_mean 0.000
_refine_ls_structure_factor_coef Fsqd
_refine_ls_weighting_details 'calc w=1/[\s^2^(Fo^2^)+(0.0520P)^2^+0.3048P] where P=(Fo^2^+2Fc^2^)/3'
_refine_ls_weighting_scheme calc
_refine_ls_wR_factor_gt 0.0882
_refine_ls_wR_factor_ref 0.0917
_reflns_number_gt 1694
_reflns_number_total 1829
_reflns_threshold_expression >2sigma(I)
_cod_data_source_file c4ce00289j2.cif
_cod_data_source_block 1F4TCNQ
_cod_original_sg_symbol_H-M P21/n
_cod_database_code 7215819

loop_
_symmetry_equiv_pos_as_xyz
'x, y, z'
'-x+1/2, y+1/2, -z+1/2'
'-x, -y, -z'
'x-1/2, -y-1/2, z-1/2'

loop_
_atom_site_label
_atom_site_type_symbol
_atom_site_fract_x
_atom_site_fract_y
_atom_site_fract_z
_atom_site_U_iso_or_equiv
_atom_site_adp_type
_atom_site_occupancy
_atom_site_symmetry_multiplicity
_atom_site_calc_flag
_atom_site_refinement_flags
F1 F 0.11532(6) -0.01554(12) 0.69718(6) 0.0333(2) Uani 1 1 d .
F6 F -0.10718(6) -0.10878(12) 0.67655(6) 0.0337(2) Uani 1 1 d .
C1 C -0.44012(10) -0.03369(16) 0.98866(10) 0.0208(3) Uani 1 1 d .
N6 N -0.21755(9) -0.16214(14) 0.94806(8) 0.0227(2) Uani 1 1 d .
C4 C -0.23927(11) -0.10437(18) 1.04743(10) 0.0245(3) Uani 1 1 d .
H4 H -0.1780 -0.1077 1.1031 0.029 Uiso 1 1 calc R
C2 C 0.06110(11) -0.00832(17) 0.59721(10) 0.0229(3) Uani 1 1 d .
N9 N 0.38994(10) -0.01310(19) 0.67727(9) 0.0358(3) Uani 1 1 d .
N10 N 0.35699(10) 0.27692(17) 0.37942(9) 0.0301(3) Uani 1 1 d .
C3 C 0.12442(10) 0.05123(16) 0.51114(10) 0.0214(3) Uani 1 1 d .
C7 C 0.32424(11) 0.03881(18) 0.60864(10) 0.0255(3) Uani 1 1 d .
C5 C -0.09799(10) -0.22372(19) 0.92427(11) 0.0280(3) Uani 1 1 d .
H5A H -0.0576 -0.1228 0.8888 0.042 Uiso 1 1 calc R
H5B H -0.1039 -0.3323 0.8767 0.042 Uiso 1 1 calc R
H5C H -0.0533 -0.2569 0.9915 0.042 Uiso 1 1 calc R
C6 C -0.05588(11) -0.05750(17) 0.58627(10) 0.0234(3) Uani 1 1 d .
C8 C -0.34897(11) -0.04055(17) 1.06973(10) 0.0240(3) Uani 1 1 d .
H8 H -0.3629 -0.0009 1.1405 0.029 Uiso 1 1 calc R
C9 C -0.41427(11) -0.09371(17) 0.88609(10) 0.0234(3) Uani 1 1 d .
H9 H -0.4735 -0.0907 0.8286 0.028 Uiso 1 1 calc R
C10 C 0.30573(10) 0.19605(17) 0.44169(10) 0.0232(3) Uani 1 1 d .
C11 C -0.30342(11) -0.15695(17) 0.86825(10) 0.0241(3) Uani 1 1 d .
H11 H -0.2870 -0.1978 0.7983 0.029 Uiso 1 1 calc R
C12 C 0.24921(10) 0.09805(17) 0.52136(10) 0.0228(3) Uani 1 1 d .

loop_
_atom_site_aniso_label
_atom_site_aniso_U_11
_atom_site_aniso_U_22
_atom_site_aniso_U_33
_atom_site_aniso_U_23
_atom_site_aniso_U_13
_atom_site_aniso_U_12
F1 0.0239(4) 0.0550(5) 0.0202(4) 0.0025(3) -0.0040(3) -0.0037(3)
F6 0.0246(4) 0.0547(5) 0.0218(4) 0.0047(3) 0.0016(3) -0.0066(3)
C1 0.0202(6) 0.0186(6) 0.0236(6) 0.0035(4) 0.0009(5) -0.0022(5)
N6 0.0182(5) 0.0244(5) 0.0256(6) 0.0035(4) 0.0023(4) 0.0002(4)
C4 0.0215(6) 0.0281(6) 0.0234(6) 0.0031(5) -0.0018(5) -0.0003(5)
C2 0.0213(6) 0.0276(6) 0.0192(6) -0.0015(5) -0.0037(5) 0.0021(5)
N9 0.0220(6) 0.0591(8) 0.0258(6) 0.0019(5) -0.0015(5) 0.0028(5)
N10 0.0262(6) 0.0334(6) 0.0304(6) 0.0008(5) 0.0001(5) -0.0035(5)
C3 0.0194(6) 0.0205(6) 0.0242(6) -0.0033(5) -0.0004(5) 0.0025(5)
C7 0.0188(6) 0.0324(7) 0.0254(7) -0.0036(5) 0.0032(5) -0.0014(5)
C5 0.0188(6) 0.0345(7) 0.0311(7) 0.0039(5) 0.0047(5) 0.0042(5)
C6 0.0227(6) 0.0262(6) 0.0217(6) 0.0004(5) 0.0035(5) 0.0013(5)
C8 0.0226(6) 0.0270(6) 0.0224(6) 0.0010(5) 0.0009(5) 0.0004(5)
C9 0.0209(6) 0.0261(6) 0.0227(6) 0.0017(5) -0.0013(5) -0.0017(5)
C10 0.0179(6) 0.0247(6) 0.0264(6) -0.0047(5) -0.0033(5) 0.0013(5)
C11 0.0235(6) 0.0271(6) 0.0219(6) 0.0009(5) 0.0020(5) -0.0017(5)
C12 0.0193(6) 0.0256(6) 0.0232(6) -0.0018(5) -0.0003(5) 0.0007(5)

loop_
_atom_type_symbol
_atom_type_description
_atom_type_scat_dispersion_real
_atom_type_scat_dispersion_imag
_atom_type_scat_source
C C 0.0181 0.0091 'International Tables Vol C Tables 4.2.6.8 and 6.1.1.4'
H H 0.0000 0.0000 'International Tables Vol C Tables 4.2.6.8 and 6.1.1.4'
N N 0.0311 0.0180 'International Tables Vol C Tables 4.2.6.8 and 6.1.1.4'
F F 0.0727 0.0534 'International Tables Vol C Tables 4.2.6.8 and 6.1.1.4'

loop_
_geom_angle_atom_site_label_1
_geom_angle_atom_site_label_2
_geom_angle_atom_site_label_3
_geom_angle
_geom_angle_site_symmetry_1
_geom_angle_site_symmetry_3
C9 C1 C8 117.22(11) . .
C9 C1 C1 121.61(14) . 3_457
C8 C1 C1 121.17(14) . 3_457
C4 N6 C11 120.14(10) . .
C4 N6 C5 120.34(10) . .
C11 N6 C5 119.46(10) . .
N6 C4 C8 120.95(12) . .
F1 C2 C6 117.39(11) . .
F1 C2 C3 119.39(11) . .
C6 C2 C3 123.21(11) . .
C2 C3 C6 112.89(11) . 3_556
C2 C3 C12 123.58(11) . .
C6 C3 C12 123.52(11) 3_556 .
N9 C7 C12 176.73(13) . .
F6 C6 C2 117.16(11) . .
F6 C6 C3 118.91(11) . 3_556
C2 C6 C3 123.89(12) . 3_556
C4 C8 C1 120.32(12) . .
C11 C9 C1 120.12(11) . .
N10 C10 C12 176.75(13) . .
N6 C11 C9 121.24(12) . .
C7 C12 C10 114.56(11) . .
C7 C12 C3 122.45(11) . .
C10 C12 C3 122.88(11) . .

loop_
_geom_bond_atom_site_label_1
_geom_bond_atom_site_label_2
_geom_bond_distance
_geom_bond_site_symmetry_2
F1 C2 1.3529(14) .
F6 C6 1.3521(15) .
C1 C9 1.3981(18) .
C1 C8 1.3988(18) .
C1 C1 1.490(2) 3_457
N6 C4 1.3438(17) .
N6 C11 1.3467(16) .
N6 C5 1.4790(15) .
C4 C8 1.3752(18) .
C2 C6 1.3747(18) .
C2 C3 1.3979(18) .
N9 C7 1.1589(18) .
N10 C10 1.1575(18) .
C3 C6 1.3982(17) 3_556
C3 C12 1.4562(17) .
C7 C12 1.4026(18) .
C6 C3 1.3982(17) 3_556
C9 C11 1.3724(18) .
C10 C12 1.4070(18) .
